data_4342574
loop_
_publ_author_name
'Oliynyk, Anton O.'
'Stoyko, Stanislav S.'
'Mar, Arthur'

_publ_section_title
;
 Many Metals Make the Cut: Quaternary Rare-Earth Germanides RE4M2InGe4 (M
 = Fe, Co, Ni, Ru, Rh, Ir) and RE4RhInGe4 Derived from Excision of Slabs
 in RE2InGe2.
;
_journal_issue 6
_journal_name_full 'Inorganic chemistry'
_journal_page_first 2780
_journal_page_last 2792
_journal_paper_doi 10.1021/ic502955h
_journal_volume 54
_journal_year 2015
_chemical_formula_structural 'Sm4 Ru2 In Ge4'
_chemical_formula_sum 'Ge4 In Ru2 Sm4'
_chemical_formula_weight 1208.72
_chemical_name_common 'samarium ruthenium indium germanide (4/2/1/4)'
_chemical_name_systematic 'samarium ruthenium indium germanide (4/2/1/4)'
_space_group_crystal_system monoclinic
_space_group_IT_number 12
_space_group_name_Hall '-C 2y'
_space_group_name_H-M_alt 'C 1 2/m 1'
_symmetry_space_group_name_Hall '-C 2y'
_symmetry_space_group_name_H-M 'C 1 2/m 1'
_atom_sites_solution_primary direct
_atom_sites_solution_secondary difmap
_audit_creation_method SHELXL-2013
_cell_angle_alpha 90
_cell_angle_beta 106.517(2)
_cell_angle_gamma 90
_cell_formula_units_Z 2
_cell_length_a 15.877(3)
_cell_length_b 4.3178(7)
_cell_length_c 7.0936(12)
_cell_measurement_reflns_used 1891
_cell_measurement_temperature 173(2)
_cell_measurement_theta_max 32.45
_cell_measurement_theta_min 3.00
_cell_volume 466.23(14)
_computing_cell_refinement 'Bruker SAINT 8.27B (Bruker, 2011)'
_computing_data_collection 'Bruker APEX 2 (Bruker, 2008)'
_computing_data_reduction 'Bruker SAINT 8.27B'
_computing_molecular_graphics 'ATOMS 5.1 (Dowty, 1999)'
_computing_publication_material 'Bruker SHELXTL'
_computing_structure_refinement 'Bruker SHELXTL'
_computing_structure_solution 'Bruker SHELXTL'
_diffrn_ambient_temperature 173(2)
_diffrn_measured_fraction_theta_full 1.000
_diffrn_measured_fraction_theta_max 0.990
_diffrn_measurement_device_type 'Bruker PLATFORM/SMART APEX II CCD'
_diffrn_measurement_method '\w and \f scans'
_diffrn_radiation_type MoK\a
_diffrn_radiation_wavelength 0.71073
_diffrn_reflns_av_R_equivalents 0.0340
_diffrn_reflns_av_unetI/netI 0.0310
_diffrn_reflns_Laue_measured_fraction_full 1.000
_diffrn_reflns_Laue_measured_fraction_max 0.990
_diffrn_reflns_limit_h_max 24
_diffrn_reflns_limit_h_min -24
_diffrn_reflns_limit_k_max 6
_diffrn_reflns_limit_k_min -6
_diffrn_reflns_limit_l_max 10
_diffrn_reflns_limit_l_min -10
_diffrn_reflns_number 3389
_diffrn_reflns_point_group_measured_fraction_full 1.000
_diffrn_reflns_point_group_measured_fraction_max 0.990
_diffrn_reflns_theta_full 25.242
_diffrn_reflns_theta_max 33.225
_diffrn_reflns_theta_min 2.676
_diffrn_source 'fine-focus sealed tube'
_exptl_absorpt_coefficient_mu 42.910
_exptl_absorpt_correction_T_max 0.5728
_exptl_absorpt_correction_T_min 0.1100
_exptl_absorpt_correction_type numerical
_exptl_absorpt_process_details 'Bruker SHELXTL (Sheldrick, 2013)'
_exptl_crystal_colour grey
_exptl_crystal_density_diffrn 8.610
_exptl_crystal_density_method 'not measured'
_exptl_crystal_description irregular
_exptl_crystal_F_000 1026
_exptl_crystal_size_max 0.091
_exptl_crystal_size_mid 0.021
_exptl_crystal_size_min 0.019
_refine_diff_density_max 2.114
_refine_diff_density_min -2.113
_refine_diff_density_rms 0.437
_refine_ls_extinction_coef 0.00087(6)
_refine_ls_extinction_expression Fc^*^=kFc[1+0.001xFc^2^\l^3^/sin(2\q)]^-1/4^
_refine_ls_extinction_method SHELXL
_refine_ls_goodness_of_fit_ref 1.053
_refine_ls_hydrogen_treatment undef
_refine_ls_matrix_type full
_refine_ls_number_parameters 37
_refine_ls_number_reflns 988
_refine_ls_number_restraints 0
_refine_ls_restrained_S_all 1.053
_refine_ls_R_factor_all 0.0290
_refine_ls_R_factor_gt 0.0221
_refine_ls_shift/su_max 0.001
_refine_ls_shift/su_mean 0.000
_refine_ls_structure_factor_coef Fsqd
_refine_ls_weighting_details 'w=1/[\s^2^(Fo^2^)+(0.0181P)^2^] where P=(Fo^2^+2Fc^2^)/3'
_refine_ls_weighting_scheme calc
_refine_ls_wR_factor_gt 0.0422
_refine_ls_wR_factor_ref 0.0439
_reflns_Friedel_coverage 0.000
_reflns_number_gt 849
_reflns_number_total 988
_reflns_threshold_expression 'I > 2\s(I)'
_cod_data_source_file ic502955h_si_004.cif
_cod_data_source_block Sm4Ru2InGe4
_cod_depositor_comments 'Adding full bibliography for 4342570--4342590.cif.'
_cod_original_cell_volume 466.23(13)
_cod_database_code 4342574
_shelx_space_group_comment
;
The symmetry employed for this shelxl refinement is uniquely defined
by the following loop, which should always be used as a source of
symmetry information in preference to the above space-group names.
They are only intended as comments.
;
_shelx_estimated_absorpt_t_min 0.112
_shelx_estimated_absorpt_t_max 0.496
_shelxl_version_number 2013-4

loop_
_space_group_symop_operation_xyz
'x, y, z'
'-x, y, -z'
'x+1/2, y+1/2, z'
'-x+1/2, y+1/2, -z'
'-x, -y, -z'
'x, -y, z'
'-x+1/2, -y+1/2, -z'
'x+1/2, -y+1/2, z'

loop_
_atom_site_label
_atom_site_type_symbol
_atom_site_fract_x
_atom_site_fract_y
_atom_site_fract_z
_atom_site_U_iso_or_equiv
_atom_site_adp_type
_atom_site_occupancy
_atom_site_site_symmetry_order
_atom_site_calc_flag
_atom_site_refinement_flags_posn
_atom_site_refinement_flags_adp
_atom_site_refinement_flags_occupancy
Sm1 Sm 0.34901(2) 0.0000 0.06477(5) 0.00638(9) Uani 1 2 d S T P
Sm2 Sm 0.58809(2) 0.0000 0.38265(5) 0.00604(9) Uani 1 2 d S T P
Ru Ru 0.21920(3) 0.0000 0.62921(8) 0.00540(11) Uani 1 2 d S T P
In In 0.0000 0.0000 0.0000 0.0082(2) Uani 0.965(3) 4 d S T .
Ge1 Ge 0.06489(5) 0.0000 0.65616(11) 0.00613(14) Uani 1 2 d S T P
Ge2 Ge 0.20642(5) 0.0000 0.26868(11) 0.00675(14) Uani 1 2 d S T P

loop_
_atom_site_aniso_label
_atom_site_aniso_U_11
_atom_site_aniso_U_22
_atom_site_aniso_U_33
_atom_site_aniso_U_23
_atom_site_aniso_U_13
_atom_site_aniso_U_12
Sm1 0.00668(15) 0.00686(16) 0.00542(16) 0.000 0.00140(12) 0.000
Sm2 0.00636(15) 0.00599(16) 0.00632(16) 0.000 0.00267(12) 0.000
Ru 0.0055(2) 0.0053(2) 0.0057(2) 0.000 0.00215(18) 0.000
In 0.0089(3) 0.0091(3) 0.0072(3) 0.000 0.0032(3) 0.000
Ge1 0.0063(3) 0.0064(3) 0.0056(3) 0.000 0.0014(3) 0.000
Ge2 0.0088(3) 0.0055(3) 0.0064(3) 0.000 0.0029(3) 0.000

loop_
_atom_type_symbol
_atom_type_description
_atom_type_scat_dispersion_real
_atom_type_scat_dispersion_imag
_atom_type_scat_source
Ge Ge 0.1547 1.8001 'International Tables Vol C Tables 4.2.6.8 and 6.1.1.4'
Ru Ru -1.2594 0.8363 'International Tables Vol C Tables 4.2.6.8 and 6.1.1.4'
In In -0.7276 1.3100 'International Tables Vol C Tables 4.2.6.8 and 6.1.1.4'
Sm Sm -0.1638 3.4418 'International Tables Vol C Tables 4.2.6.8 and 6.1.1.4'

loop_
_geom_angle_atom_site_label_1
_geom_angle_atom_site_label_2
_geom_angle_atom_site_label_3
_geom_angle
_geom_angle_site_symmetry_1
_geom_angle_site_symmetry_3
Ge1 Sm1 Ge1 92.65(2) 7_556 7_546
Ge1 Sm1 Ge2 86.94(2) 7_556 .
Ge1 Sm1 Ge2 86.94(2) 7_546 .
Ge1 Sm1 Ge2 167.15(2) 7_556 7_545
Ge1 Sm1 Ge2 88.840(19) 7_546 7_545
Ge2 Sm1 Ge2 105.891(18) . 7_545
Ge1 Sm1 Ge2 88.840(19) 7_556 7
Ge1 Sm1 Ge2 167.15(2) 7_546 7
Ge2 Sm1 Ge2 105.891(18) . 7
Ge2 Sm1 Ge2 86.94(2) 7_545 7
Ge1 Sm1 Ru 133.663(13) 7_556 1_554
Ge1 Sm1 Ru 133.663(13) 7_546 1_554
Ge2 Sm1 Ru 95.64(2) . 1_554
Ge2 Sm1 Ru 45.915(13) 7_545 1_554
Ge2 Sm1 Ru 45.915(13) 7 1_554
Ge1 Sm1 In 54.182(16) 7_556 3
Ge1 Sm1 In 110.247(19) 7_546 3
Ge2 Sm1 In 136.861(9) . 3
Ge2 Sm1 In 113.449(17) 7_545 3
Ge2 Sm1 In 60.795(15) 7 3
Ru Sm1 In 99.064(14) 1_554 3
Ge1 Sm1 In 110.247(19) 7_556 3_545
Ge1 Sm1 In 54.182(16) 7_546 3_545
Ge2 Sm1 In 136.861(9) . 3_545
Ge2 Sm1 In 60.795(15) 7_545 3_545
Ge2 Sm1 In 113.449(17) 7 3_545
Ru Sm1 In 99.064(14) 1_554 3_545
In Sm1 In 80.152(15) 3 3_545
Ge1 Sm1 Ru 45.253(18) 7_556 7_556
Ge1 Sm1 Ru 101.65(2) 7_546 7_556
Ge2 Sm1 Ru 44.295(11) . 7_556
Ge2 Sm1 Ru 146.567(19) 7_545 7_556
Ge2 Sm1 Ru 88.441(18) 7 7_556
Ru Sm1 Ru 112.199(16) 1_554 7_556
In Sm1 Ru 92.746(12) 3 7_556
In Sm1 Ru 148.683(14) 3_545 7_556
Ge1 Sm1 Ru 101.65(2) 7_556 7_546
Ge1 Sm1 Ru 45.253(18) 7_546 7_546
Ge2 Sm1 Ru 44.295(11) . 7_546
Ge2 Sm1 Ru 88.441(18) 7_545 7_546
Ge2 Sm1 Ru 146.567(19) 7 7_546
Ru Sm1 Ru 112.199(16) 1_554 7_546
In Sm1 Ru 148.683(14) 3 7_546
In Sm1 Ru 92.746(12) 3_545 7_546
Ru Sm1 Ru 77.551(18) 7_556 7_546
Ge1 Sm1 Sm2 113.361(18) 7_556 5_655
Ge1 Sm1 Sm2 113.361(18) 7_546 5_655
Ge2 Sm1 Sm2 149.396(19) . 5_655
Ge2 Sm1 Sm2 54.702(15) 7_545 5_655
Ge2 Sm1 Sm2 54.702(15) 7 5_655
Ru Sm1 Sm2 53.759(17) 1_554 5_655
In Sm1 Sm2 59.282(7) 3 5_655
In Sm1 Sm2 59.282(7) 3_545 5_655
Ru Sm1 Sm2 140.657(9) 7_556 5_655
Ru Sm1 Sm2 140.657(9) 7_546 5_655
Ge1 Sm1 Sm1 141.41(2) 7_556 7_545
Ge1 Sm1 Sm1 86.527(16) 7_546 7_545
Ge2 Sm1 Sm1 54.483(15) . 7_545
Ge2 Sm1 Sm1 51.408(15) 7_545 7_545
Ge2 Sm1 Sm1 100.218(19) 7 7_545
Ru Sm1 Sm1 59.406(13) 1_554 7_545
In Sm1 Sm1 158.399(17) 3 7_545
In Sm1 Sm1 100.373(13) 3_545 7_545
Ru Sm1 Sm1 97.158(17) 7_556 7_545
Ru Sm1 Sm1 52.793(13) 7_546 7_545
Sm2 Sm1 Sm1 102.150(14) 5_655 7_545
Ge1 Sm2 Ge1 92.26(3) 3 3_545
Ge1 Sm2 Ru 108.866(17) 3 5_656
Ge1 Sm2 Ru 108.866(17) 3_545 5_656
Ge1 Sm2 Ge2 82.120(18) 3 3
Ge1 Sm2 Ge2 149.54(2) 3_545 3
Ru Sm2 Ge2 46.918(13) 5_656 3
Ge1 Sm2 Ge2 149.54(2) 3 3_545
Ge1 Sm2 Ge2 82.120(18) 3_545 3_545
Ru Sm2 Ge2 46.918(13) 5_656 3_545
Ge2 Sm2 Ge2 87.72(2) 3 3_545
Ge1 Sm2 Ru 48.071(18) 3 3
Ge1 Sm2 Ru 108.48(2) 3_545 3
Ru Sm2 Ru 60.829(15) 5_656 3
Ge2 Sm2 Ru 47.093(19) 3 3
Ge2 Sm2 Ru 105.43(2) 3_545 3
Ge1 Sm2 Ru 108.48(2) 3 3_545
Ge1 Sm2 Ru 48.071(18) 3_545 3_545
Ru Sm2 Ru 60.829(15) 5_656 3_545
Ge2 Sm2 Ru 105.43(2) 3 3_545
Ge2 Sm2 Ru 47.093(19) 3_545 3_545
Ru Sm2 Ru 86.203(19) 3 3_545
Ge1 Sm2 Ge1 108.161(15) 3 7_546
Ge1 Sm2 Ge1 48.67(2) 3_545 7_546
Ru Sm2 Ge1 137.021(12) 5_656 7_546
Ge2 Sm2 Ge1 160.62(2) 3 7_546
Ge2 Sm2 Ge1 90.525(18) 3_545 7_546
Ru Sm2 Ge1 150.74(2) 3 7_546
Ru Sm2 Ge1 87.202(17) 3_545 7_546
Ge1 Sm2 Ge1 48.67(2) 3 7_556
Ge1 Sm2 Ge1 108.161(15) 3_545 7_556
Ru Sm2 Ge1 137.021(12) 5_656 7_556
Ge2 Sm2 Ge1 90.525(18) 3 7_556
Ge2 Sm2 Ge1 160.62(2) 3_545 7_556
Ru Sm2 Ge1 87.202(17) 3 7_556
Ru Sm2 Ge1 150.74(2) 3_545 7_556
Ge1 Sm2 Ge1 84.77(2) 7_546 7_556
Ge1 Sm2 In 150.071(19) 3 3_545
Ge1 Sm2 In 87.790(17) 3_545 3_545
Ru Sm2 In 99.351(13) 5_656 3_545
Ge2 Sm2 In 111.724(19) 3 3_545
Ge2 Sm2 In 60.011(16) 3_545 3_545
Ru Sm2 In 157.218(15) 3 3_545
Ru Sm2 In 93.673(13) 3_545 3_545
Ge1 Sm2 In 51.729(14) 7_546 3_545
Ge1 Sm2 In 103.122(16) 7_556 3_545
Ge1 Sm2 In 87.790(17) 3 3
Ge1 Sm2 In 150.071(19) 3_545 3
Ru Sm2 In 99.351(12) 5_656 3
Ge2 Sm2 In 60.011(16) 3 3
Ge2 Sm2 In 111.724(19) 3_545 3
Ru Sm2 In 93.673(13) 3 3
Ru Sm2 In 157.218(15) 3_545 3
Ge1 Sm2 In 103.122(16) 7_546 3
Ge1 Sm2 In 51.729(14) 7_556 3
In Sm2 In 77.774(15) 3_545 3
Ge1 Sm2 Ge2 78.650(19) 3 5_656
Ge1 Sm2 Ge2 78.650(19) 3_545 5_656
Ru Sm2 Ge2 44.313(19) 5_656 5_656
Ge2 Sm2 Ge2 70.89(2) 3 5_656
Ge2 Sm2 Ge2 70.89(2) 3_545 5_656
Ru Sm2 Ge2 43.236(10) 3 5_656
Ru Sm2 Ge2 43.236(9) 3_545 5_656
Ge1 Sm2 Ge2 126.472(16) 7_546 5_656
Ge1 Sm2 Ge2 126.472(16) 7_556 5_656
In Sm2 Ge2 130.394(11) 3_545 5_656
In Sm2 Ge2 130.394(11) 3 5_656
Ge2 Ru Ge2 121.99(4) 7_556 7_546
Ge2 Ru Ge2 101.10(2) 7_556 .
Ge2 Ru Ge2 101.10(2) 7_546 .
Ge2 Ru Ge1 111.92(2) 7_556 .
Ge2 Ru Ge1 111.92(2) 7_546 .
Ge2 Ru Ge1 106.25(3) . .
Ge2 Ru Sm2 67.205(19) 7_556 5_656
Ge2 Ru Sm2 67.205(19) 7_546 5_656
Ge2 Ru Sm2 76.43(2) . 5_656
Ge1 Ru Sm2 177.31(3) . 5_656
Ge2 Ru Sm2 160.90(2) 7_556 3_445
Ge2 Ru Sm2 75.508(19) 7_546 3_445
Ge2 Ru Sm2 65.535(17) . 3_445
Ge1 Ru Sm2 62.523(17) . 3_445
Sm2 Ru Sm2 119.172(15) 5_656 3_445
Ge2 Ru Sm2 75.508(19) 7_556 3_455
Ge2 Ru Sm2 160.90(2) 7_546 3_455
Ge2 Ru Sm2 65.535(17) . 3_455
Ge1 Ru Sm2 62.523(17) . 3_455
Sm2 Ru Sm2 119.172(15) 5_656 3_455
Sm2 Ru Sm2 86.201(19) 3_445 3_455
Ge2 Ru Sm1 65.940(19) 7_556 1_556
Ge2 Ru Sm1 65.940(19) 7_546 1_556
Ge2 Ru Sm1 146.17(3) . 1_556
Ge1 Ru Sm1 107.58(3) . 1_556
Sm2 Ru Sm1 69.733(16) 5_656 1_556
Sm2 Ru Sm1 132.752(12) 3_445 1_556
Sm2 Ru Sm1 132.752(12) 3_455 1_556
Ge2 Ru Sm1 58.48(2) 7_556 7_556
Ge2 Ru Sm1 124.94(3) 7_546 7_556
Ge2 Ru Sm1 133.910(15) . 7_556
Ge1 Ru Sm1 57.590(15) . 7_556
Sm2 Ru Sm1 120.586(14) 5_656 7_556
Sm2 Ru Sm1 120.07(2) 3_445 7_556
Sm2 Ru Sm1 69.216(15) 3_455 7_556
Sm1 Ru Sm1 67.801(16) 1_556 7_556
Ge2 Ru Sm1 124.94(3) 7_556 7_546
Ge2 Ru Sm1 58.48(2) 7_546 7_546
Ge2 Ru Sm1 133.910(16) . 7_546
Ge1 Ru Sm1 57.590(15) . 7_546
Sm2 Ru Sm1 120.586(14) 5_656 7_546
Sm2 Ru Sm1 69.216(15) 3_445 7_546
Sm2 Ru Sm1 120.066(19) 3_455 7_546
Sm1 Ru Sm1 67.801(16) 1_556 7_546
Sm1 Ru Sm1 77.551(18) 7_556 7_546
Ge1 In Ge1 180.00(2) 5_556 1_554
Ge1 In Sm1 56.426(11) 5_556 3_445
Ge1 In Sm1 123.574(11) 1_554 3_445
Ge1 In Sm1 123.574(11) 5_556 7
Ge1 In Sm1 56.426(11) 1_554 7
Sm1 In Sm1 180.0 3_445 7
Ge1 In Sm1 123.574(11) 5_556 7_545
Ge1 In Sm1 56.426(11) 1_554 7_545
Sm1 In Sm1 99.848(15) 3_445 7_545
Sm1 In Sm1 80.152(15) 7 7_545
Ge1 In Sm1 56.426(11) 5_556 3_455
Ge1 In Sm1 123.574(11) 1_554 3_455
Sm1 In Sm1 80.152(15) 3_445 3_455
Sm1 In Sm1 99.848(15) 7 3_455
Sm1 In Sm1 180.0 7_545 3_455
Ge1 In Sm2 59.936(14) 5_556 3_455
Ge1 In Sm2 120.064(14) 1_554 3_455
Sm1 In Sm2 116.244(12) 3_445 3_455
Sm1 In Sm2 63.756(11) 7 3_455
Sm1 In Sm2 111.478(11) 7_545 3_455
Sm1 In Sm2 68.522(11) 3_455 3_455
Ge1 In Sm2 120.064(14) 5_556 7_545
Ge1 In Sm2 59.936(14) 1_554 7_545
Sm1 In Sm2 63.756(11) 3_445 7_545
Sm1 In Sm2 116.244(12) 7 7_545
Sm1 In Sm2 68.522(11) 7_545 7_545
Sm1 In Sm2 111.478(11) 3_455 7_545
Sm2 In Sm2 180.0 3_455 7_545
Ge1 In Sm2 59.936(14) 5_556 3_445
Ge1 In Sm2 120.064(14) 1_554 3_445
Sm1 In Sm2 68.522(11) 3_445 3_445
Sm1 In Sm2 111.478(11) 7 3_445
Sm1 In Sm2 63.756(11) 7_545 3_445
Sm1 In Sm2 116.244(11) 3_455 3_445
Sm2 In Sm2 77.775(15) 3_455 3_445
Sm2 In Sm2 102.225(15) 7_545 3_445
Ge1 In Sm2 120.064(14) 5_556 7
Ge1 In Sm2 59.936(14) 1_554 7
Sm1 In Sm2 111.478(11) 3_445 7
Sm1 In Sm2 68.522(11) 7 7
Sm1 In Sm2 116.244(11) 7_545 7
Sm1 In Sm2 63.756(11) 3_455 7
Sm2 In Sm2 102.225(15) 3_455 7
Sm2 In Sm2 77.775(15) 7_545 7
Sm2 In Sm2 180.0 3_445 7
Ru Ge1 Ge1 119.78(5) . 5_556
Ru Ge1 In 130.58(3) . 1_556
Ge1 Ge1 In 109.64(4) 5_556 1_556
Ru Ge1 Sm1 77.16(2) . 7_556
Ge1 Ge1 Sm1 132.679(14) 5_556 7_556
In Ge1 Sm1 69.392(18) 1_556 7_556
Ru Ge1 Sm1 77.16(2) . 7_546
Ge1 Ge1 Sm1 132.679(14) 5_556 7_546
In Ge1 Sm1 69.392(18) 1_556 7_546
Sm1 Ge1 Sm1 92.65(2) 7_556 7_546
Ru Ge1 Sm2 69.406(18) . 3_445
Ge1 Ge1 Sm2 69.90(2) 5_556 3_445
In Ge1 Sm2 133.024(13) 1_556 3_445
Sm1 Ge1 Sm2 146.47(3) 7_556 3_445
Sm1 Ge1 Sm2 77.922(16) 7_546 3_445
Ru Ge1 Sm2 69.406(18) . 3_455
Ge1 Ge1 Sm2 69.90(2) 5_556 3_455
In Ge1 Sm2 133.024(13) 1_556 3_455
Sm1 Ge1 Sm2 77.922(16) 7_556 3_455
Sm1 Ge1 Sm2 146.47(3) 7_546 3_455
Sm2 Ge1 Sm2 92.26(3) 3_445 3_455
Ru Ge1 Sm2 136.554(13) . 7_546
Ge1 Ge1 Sm2 61.42(2) 5_556 7_546
In Ge1 Sm2 68.335(16) 1_556 7_546
Sm1 Ge1 Sm2 137.54(3) 7_556 7_546
Sm1 Ge1 Sm2 76.265(15) 7_546 7_546
Sm2 Ge1 Sm2 71.838(15) 3_445 7_546
Sm2 Ge1 Sm2 131.32(2) 3_455 7_546
Ru Ge1 Sm2 136.554(13) . 7_556
Ge1 Ge1 Sm2 61.42(2) 5_556 7_556
In Ge1 Sm2 68.335(16) 1_556 7_556
Sm1 Ge1 Sm2 76.265(15) 7_556 7_556
Sm1 Ge1 Sm2 137.54(3) 7_546 7_556
Sm2 Ge1 Sm2 131.32(2) 3_445 7_556
Sm2 Ge1 Sm2 71.838(15) 3_455 7_556
Sm2 Ge1 Sm2 84.77(2) 7_546 7_556
Ru Ge2 Ru 121.99(4) 7_556 7_546
Ru Ge2 Ru 78.90(2) 7_556 .
Ru Ge2 Ru 78.90(2) 7_546 .
Ru Ge2 Sm1 77.22(2) 7_556 .
Ru Ge2 Sm1 77.22(2) 7_546 .
Ru Ge2 Sm1 129.47(3) . .
Ru Ge2 Sm2 143.45(3) 7_556 3_445
Ru Ge2 Sm2 65.879(18) 7_546 3_445
Ru Ge2 Sm2 67.372(18) . 3_445
Sm1 Ge2 Sm2 135.670(12) . 3_445
Ru Ge2 Sm2 65.879(18) 7_556 3_455
Ru Ge2 Sm2 143.45(3) 7_546 3_455
Ru Ge2 Sm2 67.372(18) . 3_455
Sm1 Ge2 Sm2 135.670(12) . 3_455
Sm2 Ge2 Sm2 87.72(2) 3_445 3_455
Ru Ge2 Sm1 146.22(3) 7_556 7_545
Ru Ge2 Sm1 68.146(17) 7_546 7_545
Ru Ge2 Sm1 133.858(15) . 7_545
Sm1 Ge2 Sm1 74.108(18) . 7_545
Sm2 Ge2 Sm1 70.017(15) 3_445 7_545
Sm2 Ge2 Sm1 127.71(3) 3_455 7_545
Ru Ge2 Sm1 68.146(17) 7_556 7
Ru Ge2 Sm1 146.22(3) 7_546 7
Ru Ge2 Sm1 133.858(15) . 7
Sm1 Ge2 Sm1 74.108(18) . 7
Sm2 Ge2 Sm1 127.71(3) 3_445 7
Sm2 Ge2 Sm1 70.017(15) 3_455 7
Sm1 Ge2 Sm1 86.94(2) 7_545 7
Ru Ge2 Sm2 61.255(18) 7_556 5_656
Ru Ge2 Sm2 61.255(18) 7_546 5_656
Ru Ge2 Sm2 59.25(2) . 5_656
Sm1 Ge2 Sm2 70.22(2) . 5_656
Sm2 Ge2 Sm2 109.11(2) 3_445 5_656
Sm2 Ge2 Sm2 109.11(2) 3_455 5_656
Sm1 Ge2 Sm2 122.665(17) 7_545 5_656
Sm1 Ge2 Sm2 122.665(17) 7 5_656

loop_
_geom_bond_atom_site_label_1
_geom_bond_atom_site_label_2
_geom_bond_distance
_geom_bond_site_symmetry_2
Sm1 Ge1 2.9849(6) 7_556
Sm1 Ge1 2.9849(6) 7_546
Sm1 Ge2 3.0133(9) .
Sm1 Ge2 3.1380(7) 7_545
Sm1 Ge2 3.1380(7) 7
Sm1 Ru 3.1896(8) 1_554
Sm1 In 3.3533(5) 3
Sm1 In 3.3533(5) 3_545
Sm1 Ru 3.4472(6) 7_556
Sm1 Ru 3.4472(6) 7_546
Sm1 Sm2 3.5878(7) 5_655
Sm1 Sm1 3.7079(7) 7_545
Sm2 Ge1 2.9945(7) 3
Sm2 Ge1 2.9945(7) 3_545
Sm2 Ru 3.0846(8) 5_656
Sm2 Ge2 3.1158(6) 3
Sm2 Ge2 3.1158(6) 3_545
Sm2 Ru 3.1596(5) 3
Sm2 Ru 3.1596(5) 3_545
Sm2 Ge1 3.2025(7) 7_546
Sm2 Ge1 3.2025(7) 7_556
Sm2 In 3.4389(5) 3_545
Sm2 In 3.4389(5) 3
Sm2 Ge2 3.4890(9) 5_656
Ru Ge2 2.4685(5) 7_556
Ru Ge2 2.4685(5) 7_546
Ru Ge2 2.5073(10) .
Ru Ge1 2.5112(9) .
Ru Sm2 3.0847(8) 5_656
Ru Sm2 3.1596(5) 3_445
Ru Sm2 3.1596(5) 3_455
Ru Sm1 3.1895(8) 1_556
Ru Sm1 3.4472(6) 7_556
Ru Sm1 3.4472(6) 7_546
In Ge1 2.9051(8) 5_556
In Ge1 2.9051(8) 1_554
In Sm1 3.3534(5) 3_445
In Sm1 3.3534(5) 7
In Sm1 3.3534(5) 7_545
In Sm1 3.3534(5) 3_455
In Sm2 3.4389(5) 3_455
In Sm2 3.4389(5) 7_545
In Sm2 3.4389(5) 3_445
In Sm2 3.4389(5) 7
Ge1 Ge1 2.5609(15) 5_556
Ge1 In 2.9050(8) 1_556
Ge1 Sm1 2.9849(6) 7_556
Ge1 Sm1 2.9849(6) 7_546
Ge1 Sm2 2.9946(7) 3_445
Ge1 Sm2 2.9946(7) 3_455
Ge1 Sm2 3.2025(7) 7_546
Ge1 Sm2 3.2025(7) 7_556
Ge2 Ru 2.4685(5) 7_556
Ge2 Ru 2.4685(5) 7_546
Ge2 Sm2 3.1158(6) 3_445
Ge2 Sm2 3.1158(6) 3_455
Ge2 Sm1 3.1379(7) 7_545
Ge2 Sm1 3.1379(7) 7
Ge2 Sm2 3.4890(9) 5_656
